data_7022368
loop_
_publ_author_name
'Lu, Weigang'
'Yuan, Daqiang'
'Makal, Trevor A.'
'Wei, Zhangwen'
'Li, Jian-Rong'
'Zhou, Hong-Cai'

_publ_section_title
;
 Highly porous metal-organic framework sustained with 12-connected
 nanoscopic octahedra.
;
_journal_issue 5
_journal_name_full 'Dalton transactions (Cambridge, England : 2003)'
_journal_page_first 1708
_journal_page_last 1714
_journal_paper_doi 10.1039/c2dt32479b
_journal_volume 42
_journal_year 2013
_chemical_formula_moiety 'C36 H24 Cu2 N2 O12'
_chemical_formula_sum 'C36 H24 Cu2 N2 O12'
_chemical_formula_weight 803.65
_chemical_name_systematic
;
?
;
_space_group_IT_number 225
_symmetry_cell_setting cubic
_symmetry_space_group_name_Hall '-F 4 2 3'
_symmetry_space_group_name_H-M 'F m -3 m'
_atom_sites_solution_hydrogens geom
_atom_sites_solution_primary direct
_atom_sites_solution_secondary difmap
_audit_creation_method SHELXL-97
_cell_angle_alpha 90.00
_cell_angle_beta 90.00
_cell_angle_gamma 90.00
_cell_formula_units_Z 24
_cell_length_a 40.026(6)
_cell_length_b 40.026(6)
_cell_length_c 40.026(6)
_cell_measurement_reflns_used 9915
_cell_measurement_temperature 110(2)
_cell_measurement_theta_max 11.7235
_cell_measurement_theta_min 2.1785
_cell_volume 64125(17)
_computing_cell_refinement 'SAINT+ ver. (Bruker, 2001)'
_computing_data_collection 'APEX2 (Bruker, 2008)'
_computing_data_reduction 'SAINT+ ver. (Bruker, 2001)'
_computing_molecular_graphics 'SHELXTL (Sheldrick, 2008)'
_computing_publication_material 'SHELXTL (Sheldrick, 2008)'
_computing_structure_refinement 'SHELXL-97 (Sheldrick, 1997)'
_computing_structure_solution 'SHELXS-97 (Sheldrick, 1990)'
_diffrn_ambient_temperature 110(2)
_diffrn_measured_fraction_theta_full 0.991
_diffrn_measured_fraction_theta_max 0.991
_diffrn_measurement_device_type 'Bruker APEX II CCD area detector'
_diffrn_measurement_method 'phi and omega scans'
_diffrn_radiation_monochromator graphite
_diffrn_radiation_source 15ID-B
_diffrn_radiation_type synchrotron
_diffrn_radiation_wavelength 0.40663
_diffrn_reflns_av_R_equivalents 0.2448
_diffrn_reflns_av_sigmaI/netI 0.0659
_diffrn_reflns_limit_h_max 35
_diffrn_reflns_limit_h_min -44
_diffrn_reflns_limit_k_max 29
_diffrn_reflns_limit_k_min -43
_diffrn_reflns_limit_l_max 40
_diffrn_reflns_limit_l_min -31
_diffrn_reflns_number 75012
_diffrn_reflns_theta_full 13.06
_diffrn_reflns_theta_max 13.06
_diffrn_reflns_theta_min 0.50
_exptl_absorpt_coefficient_mu 0.223
_exptl_absorpt_correction_T_max 0.9868
_exptl_absorpt_correction_T_min 0.9824
_exptl_absorpt_correction_type multi-scan
_exptl_absorpt_process_details 'SADABS (Sheldrick, 2008)'
_exptl_crystal_colour green
_exptl_crystal_density_diffrn 0.499
_exptl_crystal_density_meas ?
_exptl_crystal_density_method 'not measured'
_exptl_crystal_description block
_exptl_crystal_F_000 9792
_exptl_crystal_size_max 0.08
_exptl_crystal_size_mid 0.07
_exptl_crystal_size_min 0.06
_platon_squeeze_details
;
;
_refine_diff_density_max 0.631
_refine_diff_density_min -0.739
_refine_diff_density_rms 0.143
_refine_ls_extinction_coef 0.0008(2)
_refine_ls_extinction_expression Fc^*^=kFc[1+0.001xFc^2^\l^3^/sin(2\q)]^-1/4^
_refine_ls_extinction_method SHELXL
_refine_ls_goodness_of_fit_ref 1.229
_refine_ls_hydrogen_treatment constr
_refine_ls_matrix_type full
_refine_ls_number_parameters 90
_refine_ls_number_reflns 2305
_refine_ls_number_restraints 61
_refine_ls_restrained_S_all 1.233
_refine_ls_R_factor_all 0.1479
_refine_ls_R_factor_gt 0.1254
_refine_ls_shift/su_max 0.000
_refine_ls_shift/su_mean 0.000
_refine_ls_structure_factor_coef Fsqd
_refine_ls_weighting_details 'calc w=1/[\s^2^(Fo^2^)+(0.2000P)^2^+0.0000P] where P=(Fo^2^+2Fc^2^)/3'
_refine_ls_weighting_scheme calc
_refine_ls_wR_factor_gt 0.3149
_refine_ls_wR_factor_ref 0.3269
_reflns_number_gt 1547
_reflns_number_total 2305
_reflns_threshold_expression >2sigma(I)
_cod_data_source_file c2dt32479b.txt
_cod_data_source_block PCN-82
_cod_depositor_comments
;
The following automatic conversions were performed:

'_exptl_crystal_density_meas' value 'not measured' was changed to '?'
- the value is perceived as not measured.

Automatic conversion script
Id: cif_fix_values 3008 2015-01-20 13:52:24Z robertas 
;
_cod_original_cell_volume 64123(16)
_cod_original_sg_symbol_H-M Fm-3m
_cod_database_code 7022368

loop_
_symmetry_equiv_pos_as_xyz
'x, y, z'
'-y, x, z'
'-x, -y, z'
'y, -x, z'
'x, -z, y'
'x, -y, -z'
'x, z, -y'
'z, y, -x'
'-x, y, -z'
'-z, y, x'
'z, x, y'
'y, z, x'
'-y, -z, x'
'z, -x, -y'
'-y, z, -x'
'-z, -x, y'
'-z, x, -y'
'y, -z, -x'
'y, x, -z'
'-y, -x, -z'
'-x, z, y'
'-x, -z, -y'
'z, -y, x'
'-z, -y, -x'
'x, y+1/2, z+1/2'
'-y, x+1/2, z+1/2'
'-x, -y+1/2, z+1/2'
'y, -x+1/2, z+1/2'
'x, -z+1/2, y+1/2'
'x, -y+1/2, -z+1/2'
'x, z+1/2, -y+1/2'
'z, y+1/2, -x+1/2'
'-x, y+1/2, -z+1/2'
'-z, y+1/2, x+1/2'
'z, x+1/2, y+1/2'
'y, z+1/2, x+1/2'
'-y, -z+1/2, x+1/2'
'z, -x+1/2, -y+1/2'
'-y, z+1/2, -x+1/2'
'-z, -x+1/2, y+1/2'
'-z, x+1/2, -y+1/2'
'y, -z+1/2, -x+1/2'
'y, x+1/2, -z+1/2'
'-y, -x+1/2, -z+1/2'
'-x, z+1/2, y+1/2'
'-x, -z+1/2, -y+1/2'
'z, -y+1/2, x+1/2'
'-z, -y+1/2, -x+1/2'
'x+1/2, y, z+1/2'
'-y+1/2, x, z+1/2'
'-x+1/2, -y, z+1/2'
'y+1/2, -x, z+1/2'
'x+1/2, -z, y+1/2'
'x+1/2, -y, -z+1/2'
'x+1/2, z, -y+1/2'
'z+1/2, y, -x+1/2'
'-x+1/2, y, -z+1/2'
'-z+1/2, y, x+1/2'
'z+1/2, x, y+1/2'
'y+1/2, z, x+1/2'
'-y+1/2, -z, x+1/2'
'z+1/2, -x, -y+1/2'
'-y+1/2, z, -x+1/2'
'-z+1/2, -x, y+1/2'
'-z+1/2, x, -y+1/2'
'y+1/2, -z, -x+1/2'
'y+1/2, x, -z+1/2'
'-y+1/2, -x, -z+1/2'
'-x+1/2, z, y+1/2'
'-x+1/2, -z, -y+1/2'
'z+1/2, -y, x+1/2'
'-z+1/2, -y, -x+1/2'
'x+1/2, y+1/2, z'
'-y+1/2, x+1/2, z'
'-x+1/2, -y+1/2, z'
'y+1/2, -x+1/2, z'
'x+1/2, -z+1/2, y'
'x+1/2, -y+1/2, -z'
'x+1/2, z+1/2, -y'
'z+1/2, y+1/2, -x'
'-x+1/2, y+1/2, -z'
'-z+1/2, y+1/2, x'
'z+1/2, x+1/2, y'
'y+1/2, z+1/2, x'
'-y+1/2, -z+1/2, x'
'z+1/2, -x+1/2, -y'
'-y+1/2, z+1/2, -x'
'-z+1/2, -x+1/2, y'
'-z+1/2, x+1/2, -y'
'y+1/2, -z+1/2, -x'
'y+1/2, x+1/2, -z'
'-y+1/2, -x+1/2, -z'
'-x+1/2, z+1/2, y'
'-x+1/2, -z+1/2, -y'
'z+1/2, -y+1/2, x'
'-z+1/2, -y+1/2, -x'
'-x, -y, -z'
'y, -x, -z'
'x, y, -z'
'-y, x, -z'
'-x, z, -y'
'-x, y, z'
'-x, -z, y'
'-z, -y, x'
'x, -y, z'
'z, -y, -x'
'-z, -x, -y'
'-y, -z, -x'
'y, z, -x'
'-z, x, y'
'y, -z, x'
'z, x, -y'
'z, -x, y'
'-y, z, x'
'-y, -x, z'
'y, x, z'
'x, -z, -y'
'x, z, y'
'-z, y, -x'
'z, y, x'
'-x, -y+1/2, -z+1/2'
'y, -x+1/2, -z+1/2'
'x, y+1/2, -z+1/2'
'-y, x+1/2, -z+1/2'
'-x, z+1/2, -y+1/2'
'-x, y+1/2, z+1/2'
'-x, -z+1/2, y+1/2'
'-z, -y+1/2, x+1/2'
'x, -y+1/2, z+1/2'
'z, -y+1/2, -x+1/2'
'-z, -x+1/2, -y+1/2'
'-y, -z+1/2, -x+1/2'
'y, z+1/2, -x+1/2'
'-z, x+1/2, y+1/2'
'y, -z+1/2, x+1/2'
'z, x+1/2, -y+1/2'
'z, -x+1/2, y+1/2'
'-y, z+1/2, x+1/2'
'-y, -x+1/2, z+1/2'
'y, x+1/2, z+1/2'
'x, -z+1/2, -y+1/2'
'x, z+1/2, y+1/2'
'-z, y+1/2, -x+1/2'
'z, y+1/2, x+1/2'
'-x+1/2, -y, -z+1/2'
'y+1/2, -x, -z+1/2'
'x+1/2, y, -z+1/2'
'-y+1/2, x, -z+1/2'
'-x+1/2, z, -y+1/2'
'-x+1/2, y, z+1/2'
'-x+1/2, -z, y+1/2'
'-z+1/2, -y, x+1/2'
'x+1/2, -y, z+1/2'
'z+1/2, -y, -x+1/2'
'-z+1/2, -x, -y+1/2'
'-y+1/2, -z, -x+1/2'
'y+1/2, z, -x+1/2'
'-z+1/2, x, y+1/2'
'y+1/2, -z, x+1/2'
'z+1/2, x, -y+1/2'
'z+1/2, -x, y+1/2'
'-y+1/2, z, x+1/2'
'-y+1/2, -x, z+1/2'
'y+1/2, x, z+1/2'
'x+1/2, -z, -y+1/2'
'x+1/2, z, y+1/2'
'-z+1/2, y, -x+1/2'
'z+1/2, y, x+1/2'
'-x+1/2, -y+1/2, -z'
'y+1/2, -x+1/2, -z'
'x+1/2, y+1/2, -z'
'-y+1/2, x+1/2, -z'
'-x+1/2, z+1/2, -y'
'-x+1/2, y+1/2, z'
'-x+1/2, -z+1/2, y'
'-z+1/2, -y+1/2, x'
'x+1/2, -y+1/2, z'
'z+1/2, -y+1/2, -x'
'-z+1/2, -x+1/2, -y'
'-y+1/2, -z+1/2, -x'
'y+1/2, z+1/2, -x'
'-z+1/2, x+1/2, y'
'y+1/2, -z+1/2, x'
'z+1/2, x+1/2, -y'
'z+1/2, -x+1/2, y'
'-y+1/2, z+1/2, x'
'-y+1/2, -x+1/2, z'
'y+1/2, x+1/2, z'
'x+1/2, -z+1/2, -y'
'x+1/2, z+1/2, y'
'-z+1/2, y+1/2, -x'
'z+1/2, y+1/2, x'

loop_
_atom_site_label
_atom_site_type_symbol
_atom_site_fract_x
_atom_site_fract_y
_atom_site_fract_z
_atom_site_U_iso_or_equiv
_atom_site_adp_type
_atom_site_occupancy
_atom_site_symmetry_multiplicity
_atom_site_calc_flag
_atom_site_refinement_flags
Cu1 Cu 0.0000 0.0000 0.17280(3) 0.0692(8) Uani 1 8 d S
Cu2 Cu 0.0000 0.0000 0.23844(4) 0.0820(8) Uani 1 8 d S
O1 O -0.04871(11) 0.0000 0.17679(10) 0.0846(14) Uani 1 2 d S
O2 O -0.04844(13) 0.0000 0.23417(11) 0.1063(17) Uani 1 2 d S
O3 O 0.0000 0.0000 0.11905(18) 0.085(2) Uani 1 8 d S
O4 O 0.0000 0.0000 0.2927(2) 0.112(3) Uani 1 8 d S
O5 O -0.2065(6) 0.0557(6) 0.2472(7) 0.313(17) Uiso 0.25 1 d PD
C10 C -0.1838(6) 0.0549(6) 0.2717(7) 0.376 Uiso 0.25 1 d PRD
H10A H -0.1923 0.0669 0.2912 0.470 Uiso 0.25 1 calc PR
H10B H -0.1631 0.0655 0.2639 0.470 Uiso 0.25 1 calc PR
H10C H -0.1792 0.0316 0.2778 0.470 Uiso 0.25 1 calc PR
N1 N -0.2008(3) 0.0000 0.2008(3) 0.181(5) Uani 1 4 d SDU
C1 C -0.06146(18) 0.0000 0.2045(2) 0.103(2) Uani 1 2 d S
C2 C -0.1001(2) 0.0000 0.2048(2) 0.120(3) Uani 1 2 d SU
C3 C -0.1155(2) 0.0000 0.1750(2) 0.121(3) Uani 1 2 d SU
H3 H -0.1030 0.0000 0.1548 0.145 Uiso 1 2 calc SR
C4 C -0.1514(2) 0.0000 0.1744(2) 0.117(3) Uani 1 2 d SU
C5 C -0.1654(3) 0.0000 0.2052(3) 0.141(3) Uani 1 2 d SU
C6 C -0.1490(3) 0.0000 0.2355(3) 0.176(5) Uani 1 2 d SU
H6 H -0.1608 0.0000 0.2561 0.211 Uiso 1 2 calc SR
C7 C -0.1167(3) 0.0000 0.2344(3) 0.144(4) Uani 1 2 d SU
H7 H -0.1044 0.0000 0.2546 0.172 Uiso 1 2 calc SR
C8 C -0.2278(3) 0.0000 0.2278(3) 0.176(5) Uani 1 4 d SDU
C9 C -0.2270(3) 0.0288(4) 0.2480(3) 0.189(8) Uani 0.50 1 d PDU

loop_
_atom_site_aniso_label
_atom_site_aniso_U_11
_atom_site_aniso_U_22
_atom_site_aniso_U_33
_atom_site_aniso_U_23
_atom_site_aniso_U_13
_atom_site_aniso_U_12
Cu1 0.0772(9) 0.0772(9) 0.0532(10) 0.000 0.000 0.000
Cu2 0.0980(10) 0.0980(10) 0.0501(10) 0.000 0.000 0.000
O1 0.077(3) 0.124(4) 0.053(2) 0.000 0.025(2) 0.000
O2 0.103(4) 0.163(5) 0.053(3) 0.000 -0.005(2) 0.000
O3 0.102(4) 0.102(4) 0.050(4) 0.000 0.000 0.000
O4 0.130(5) 0.130(5) 0.075(6) 0.000 0.000 0.000
N1 0.177(5) 0.190(6) 0.177(5) 0.000 0.004(5) 0.000
C1 0.086(5) 0.136(7) 0.088(6) 0.000 -0.002(4) 0.000
C2 0.118(4) 0.132(5) 0.111(4) 0.000 0.009(4) 0.000
C3 0.114(4) 0.128(5) 0.122(4) 0.000 -0.001(4) 0.000
C4 0.111(4) 0.126(4) 0.116(4) 0.000 0.007(3) 0.000
C5 0.134(5) 0.158(5) 0.133(5) 0.000 0.005(4) 0.000
C6 0.168(6) 0.186(6) 0.174(6) 0.000 0.001(4) 0.000
C7 0.138(5) 0.156(5) 0.137(5) 0.000 0.011(4) 0.000
C8 0.173(5) 0.182(7) 0.173(5) 0.000 0.006(5) 0.000
C9 0.183(9) 0.191(9) 0.192(9) 0.001(4) 0.002(5) 0.001(5)

loop_
_atom_type_symbol
_atom_type_description
_atom_type_scat_dispersion_real
_atom_type_scat_dispersion_imag
_atom_type_scat_source
C C 0.0015 0.0009 'International Tables Vol C Tables 4.2.6.8 and 6.1.1.4'
H H 0.0000 0.0000 'International Tables Vol C Tables 4.2.6.8 and 6.1.1.4'
N N 0.0030 0.0019 'International Tables Vol C Tables 4.2.6.8 and 6.1.1.4'
O O 0.0056 0.0036 'International Tables Vol C Tables 4.2.6.8 and 6.1.1.4'
Cu Cu 0.3240 0.8257 'International Tables Vol C Tables 4.2.6.8 and 6.1.1.4'

loop_
_geom_angle_atom_site_label_1
_geom_angle_atom_site_label_2
_geom_angle_atom_site_label_3
_geom_angle
_geom_angle_site_symmetry_1
_geom_angle_site_symmetry_3
O1 Cu1 O1 170.6(3) 4 2
O1 Cu1 O1 89.61(2) 4 3
O1 Cu1 O1 89.61(2) 2 3
O1 Cu1 O1 89.62(2) 4 .
O1 Cu1 O1 89.62(2) 2 .
O1 Cu1 O1 170.6(3) 3 .
O1 Cu1 O3 94.68(13) 4 .
O1 Cu1 O3 94.68(13) 2 .
O1 Cu1 O3 94.68(13) 3 .
O1 Cu1 O3 94.68(13) . .
O1 Cu1 Cu2 85.32(13) 4 .
O1 Cu1 Cu2 85.32(13) 2 .
O1 Cu1 Cu2 85.32(13) 3 .
O1 Cu1 Cu2 85.32(13) . .
O3 Cu1 Cu2 180.0 . .
O2 Cu2 O2 169.9(3) 2 4
O2 Cu2 O2 89.56(2) 2 .
O2 Cu2 O2 89.56(2) 4 .
O2 Cu2 O2 89.55(2) 2 3
O2 Cu2 O2 89.55(2) 4 3
O2 Cu2 O2 169.9(3) . 3
O2 Cu2 O4 95.04(13) 2 .
O2 Cu2 O4 95.04(13) 4 .
O2 Cu2 O4 95.04(13) . .
O2 Cu2 O4 95.04(13) 3 .
O2 Cu2 Cu1 84.96(13) 2 .
O2 Cu2 Cu1 84.96(13) 4 .
O2 Cu2 Cu1 84.96(13) . .
O2 Cu2 Cu1 84.96(13) 3 .
O4 Cu2 Cu1 180.0 . .
C1 O1 Cu1 119.4(5) . .
C1 O2 Cu2 118.8(5) . .
C10 O5 C9 112.0(6) . .
C5 N1 C5 104.0(14) 119 .
C5 N1 C8 128.0(7) 119 .
C5 N1 C8 128.0(7) . .
O1 C1 O2 131.6(7) . .
O1 C1 C2 115.0(7) . .
O2 C1 C2 113.4(7) . .
C3 C2 C7 123.3(10) . .
C3 C2 C1 117.0(8) . .
C7 C2 C1 119.8(9) . .
C2 C3 C4 118.3(8) . .
C4 C4 C5 110.6(6) 119 .
C4 C4 C3 135.9(5) 119 .
C5 C4 C3 113.4(8) . .
C4 C5 C6 127.3(11) . .
C4 C5 N1 107.3(11) . .
C6 C5 N1 125.4(11) . .
C7 C6 C5 116.3(13) . .
C6 C7 C2 121.4(12) . .
C9 C8 C9 109.8(13) . 105
C9 C8 C9 134.2(17) . 24
C9 C8 C9 50.1(10) 105 24
C9 C8 C9 50.1(10) . 119
C9 C8 C9 134.2(17) 105 119
C9 C8 C9 109.8(13) 24 119
C9 C8 N1 112.9(9) . .
C9 C8 N1 112.9(9) 105 .
C9 C8 N1 112.9(9) 24 .
C9 C8 N1 112.9(9) 119 .
C9 C9 O5 114.3(6) 119 .
C9 C9 C8 65.0(5) 119 .
O5 C9 C8 130.6(17) . .
C9 C9 C9 89.996(6) 119 168_455
O5 C9 C9 116.5(14) . 168_455
C8 C9 C9 112.9(9) . 168_455
C9 C9 C9 49.9(7) 119 57_455
O5 C9 C9 127.3(10) . 57_455
C8 C9 C9 91.4(10) . 57_455
C9 C9 C9 40.1(7) 168_455 57_455

loop_
_geom_bond_atom_site_label_1
_geom_bond_atom_site_label_2
_geom_bond_distance
_geom_bond_site_symmetry_2
Cu1 O1 1.956(4) 4
Cu1 O1 1.956(4) 2
Cu1 O1 1.956(4) 3
Cu1 O1 1.956(4) .
Cu1 O3 2.151(7) .
Cu1 Cu2 2.627(2) .
Cu2 O2 1.946(5) 2
Cu2 O2 1.946(5) 4
Cu2 O2 1.946(5) .
Cu2 O2 1.946(5) 3
Cu2 O4 2.173(9) .
O1 C1 1.222(8) .
O2 C1 1.296(8) .
O5 C10 1.3355 .
O5 C9 1.354(18) .
N1 C5 1.429(12) 119
N1 C5 1.430(12) .
N1 C8 1.528(15) .
C1 C2 1.545(11) .
C2 C3 1.343(11) .
C2 C7 1.359(11) .
C3 C4 1.439(11) .
C4 C4 1.301(17) 119
C4 C5 1.353(11) .
C5 C6 1.378(14) .
C6 C7 1.294(14) .
C8 C9 1.410(14) .
C8 C9 1.410(14) 105
C8 C9 1.410(14) 24
C8 C9 1.410(14) 119
C9 C9 1.19(3) 119
C9 C9 1.415(17) 168_455
C9 C9 1.85(2) 57_455

loop_
_platon_squeeze_void_nr
_platon_squeeze_void_average_x
_platon_squeeze_void_average_y
_platon_squeeze_void_average_z
_platon_squeeze_void_volume
_platon_squeeze_void_count_electrons
_platon_squeeze_void_content
1 -0.002 -0.004 -0.002 45868 14233 ' '
